data_4118966
loop_
_publ_author_name
'Phillip J. Milner'
'Thomas J. Maimone'
'Mingjuan Su'
'Jiahao Chen'
'Peter M\"uller'
'Stephen L. Buchwald'

_publ_section_title
;
 Investigating the Dearomative Rearrangement of Biaryl Phosphine-Ligated
 Pd(II) Complexes
;
_journal_name_full 'Journal of the American Chemical Society'
_journal_page_first 19922
_journal_page_last 19934
_journal_paper_doi 10.1021/ja310351e
_journal_volume 134
_journal_year 2012
_chemical_formula_sum 'C41 H62 Cl O2 P Pd'
_chemical_formula_weight 759.73
_chemical_name_systematic
; 
 ? 
;
_space_group_IT_number 2
_symmetry_cell_setting triclinic
_symmetry_space_group_name_Hall '-P 1'
_symmetry_space_group_name_H-M 'P -1'
_atom_sites_solution_hydrogens geom
_atom_sites_solution_primary direct
_atom_sites_solution_secondary difmap
_audit_creation_method SHELXL-97
_cell_angle_alpha 75.6780(10)
_cell_angle_beta 71.5140(10)
_cell_angle_gamma 62.7910(10)
_cell_formula_units_Z 2
_cell_length_a 11.6977(8)
_cell_length_b 11.8511(8)
_cell_length_c 16.6091(11)
_cell_measurement_reflns_used 9358
_cell_measurement_temperature 100(2)
_cell_measurement_theta_max 30.53
_cell_measurement_theta_min 2.47
_cell_volume 1927.7(2)
_computing_cell_refinement 'SAINT 7.46A (Bruker-AXS, 2011)'
_computing_data_collection 'APEX2 v2011.4.0 (Bruker-AXS, 2011)'
_computing_data_reduction 'SAINT 7.46A (Bruker-AXS, 2011)'
_computing_molecular_graphics 'Bruker SHELXTL'
_computing_publication_material 'Bruker SHELXTL'
_computing_structure_refinement 'SHELXL-97 (Sheldrick, 2008)'
_computing_structure_solution 'SHELXS-97 (Sheldrick, 2008)'
_diffrn_ambient_temperature 100(2)
_diffrn_detector_area_resol_mean 8.3
_diffrn_measured_fraction_theta_full 0.991
_diffrn_measured_fraction_theta_max 0.991
_diffrn_measurement_device_type 'Bruker Smart APEX2 CCD'
_diffrn_measurement_method '\f and \w scans'
_diffrn_radiation_monochromator 'Incoatech ImuS multilayer optics'
_diffrn_radiation_source 'ImuS micro-focus sealed tube'
_diffrn_radiation_type MoK\a
_diffrn_radiation_wavelength 0.71073
_diffrn_reflns_av_R_equivalents 0.0397
_diffrn_reflns_av_sigmaI/netI 0.0302
_diffrn_reflns_limit_h_max 16
_diffrn_reflns_limit_h_min -16
_diffrn_reflns_limit_k_max 16
_diffrn_reflns_limit_k_min -16
_diffrn_reflns_limit_l_max 23
_diffrn_reflns_limit_l_min -23
_diffrn_reflns_number 53379
_diffrn_reflns_theta_full 30.32
_diffrn_reflns_theta_max 30.32
_diffrn_reflns_theta_min 1.30
_exptl_absorpt_coefficient_mu 0.625
_exptl_absorpt_correction_T_max 0.9121
_exptl_absorpt_correction_T_min 0.8109
_exptl_absorpt_correction_type multi-scan
_exptl_absorpt_process_details 'SADABS (Sheldrick, 2009)'
_exptl_crystal_colour orange
_exptl_crystal_density_diffrn 1.309
_exptl_crystal_description block
_exptl_crystal_F_000 804
_exptl_crystal_size_max 0.35
_exptl_crystal_size_mid 0.25
_exptl_crystal_size_min 0.15
_refine_diff_density_max 1.637
_refine_diff_density_min -1.036
_refine_diff_density_rms 0.108
_refine_ls_extinction_method none
_refine_ls_goodness_of_fit_ref 1.198
_refine_ls_hydrogen_treatment constr
_refine_ls_matrix_type full
_refine_ls_number_parameters 440
_refine_ls_number_reflns 11477
_refine_ls_number_restraints 0
_refine_ls_restrained_S_all 1.198
_refine_ls_R_factor_all 0.0553
_refine_ls_R_factor_gt 0.0516
_refine_ls_shift/su_max 0.001
_refine_ls_shift/su_mean 0.000
_refine_ls_structure_factor_coef Fsqd
_refine_ls_weighting_details 'calc w=1/[\s^2^(Fo^2^)+(0.0372P)^2^+5.2649P] where P=(Fo^2^+2Fc^2^)/3'
_refine_ls_weighting_scheme calc
_refine_ls_wR_factor_gt 0.1270
_refine_ls_wR_factor_ref 0.1292
_reflns_number_gt 10720
_reflns_number_total 11477
_reflns_threshold_expression >2sigma(I)
_cod_data_source_file ja310351e_si_001_04.cif
_cod_data_source_block 11236
_cod_database_code 4118966

loop_
_symmetry_equiv_pos_as_xyz
'x, y, z'
'-x, -y, -z'

loop_
_atom_site_label
_atom_site_type_symbol
_atom_site_fract_x
_atom_site_fract_y
_atom_site_fract_z
_atom_site_U_iso_or_equiv
_atom_site_adp_type
_atom_site_occupancy
_atom_site_symmetry_multiplicity
_atom_site_calc_flag
_atom_site_refinement_flags
_atom_site_disorder_assembly
_atom_site_disorder_group
Cl1 Cl 0.43824(7) 0.42145(6) 0.72211(5) 0.02257(14) Uani 1 1 d . . .
Pd1 Pd 0.54091(2) 0.56846(2) 0.67208(3) 0.01278(10) Uani 0.880(2) 1 d P A 1
Pd1A Pd 0.52937(19) 0.57289(17) 0.7161(3) 0.0152(7) Uani 0.120(2) 1 d P A 2
P1 P 0.72474(7) 0.50084(6) 0.72628(5) 0.01587(13) Uani 1 1 d . . .
C1 C 0.8673(3) 0.3637(2) 0.66966(17) 0.0166(5) Uani 1 1 d . A .
C2 C 0.9349(3) 0.4197(3) 0.5851(2) 0.0279(6) Uani 1 1 d . . .
H2A H 1.0062 0.3500 0.5535 0.042 Uiso 1 1 calc R A .
H2B H 0.9718 0.4716 0.5970 0.042 Uiso 1 1 calc R . .
H2C H 0.8699 0.4732 0.5508 0.042 Uiso 1 1 calc R . .
C3 C 0.8056(3) 0.2867(3) 0.6510(2) 0.0275(6) Uani 1 1 d . . .
H3A H 0.7395 0.3428 0.6179 0.041 Uiso 1 1 calc R A .
H3B H 0.7630 0.2503 0.7050 0.041 Uiso 1 1 calc R . .
H3C H 0.8748 0.2175 0.6180 0.041 Uiso 1 1 calc R . .
C4 C 0.9730(3) 0.2689(3) 0.7190(2) 0.0280(6) Uani 1 1 d . . .
H4A H 1.0383 0.2002 0.6845 0.042 Uiso 1 1 calc R A .
H4B H 0.9306 0.2325 0.7731 0.042 Uiso 1 1 calc R . .
H4C H 1.0173 0.3139 0.7308 0.042 Uiso 1 1 calc R . .
C5 C 0.6849(3) 0.4550(3) 0.84458(19) 0.0236(6) Uani 1 1 d . A .
C6 C 0.5596(3) 0.5707(3) 0.8789(2) 0.0271(6) Uani 1 1 d . . .
H6A H 0.5324 0.5540 0.9412 0.041 Uiso 1 1 calc R A .
H6B H 0.4883 0.5847 0.8536 0.041 Uiso 1 1 calc R . .
H6C H 0.5784 0.6468 0.8636 0.041 Uiso 1 1 calc R . .
C7 C 0.6484(4) 0.3403(3) 0.8664(2) 0.0286(7) Uani 1 1 d . . .
H7A H 0.7281 0.2630 0.8506 0.043 Uiso 1 1 calc R A .
H7B H 0.5840 0.3553 0.8347 0.043 Uiso 1 1 calc R . .
H7C H 0.6098 0.3293 0.9279 0.043 Uiso 1 1 calc R . .
C8 C 0.7893(3) 0.4307(3) 0.8905(2) 0.0284(6) Uani 1 1 d . . .
H8A H 0.7551 0.4162 0.9524 0.043 Uiso 1 1 calc R A .
H8B H 0.8108 0.5051 0.8770 0.043 Uiso 1 1 calc R . .
H8C H 0.8692 0.3551 0.8718 0.043 Uiso 1 1 calc R . .
C11 C 0.7640(3) 0.6396(3) 0.71652(17) 0.0157(5) Uani 1 1 d . A .
O1 O 0.9750(2) 0.5048(2) 0.74189(17) 0.0274(5) Uani 1 1 d . A .
C17 C 1.0952(3) 0.4864(3) 0.7591(2) 0.0292(7) Uani 1 1 d . . .
H17A H 1.1434 0.5258 0.7101 0.044 Uiso 1 1 calc R . .
H17B H 1.1500 0.3946 0.7689 0.044 Uiso 1 1 calc R . .
H17C H 1.0744 0.5260 0.8101 0.044 Uiso 1 1 calc R . .
C12 C 0.8833(3) 0.6264(3) 0.72975(19) 0.0190(5) Uani 1 1 d . . .
C13 C 0.9042(3) 0.7321(3) 0.7302(2) 0.0214(5) Uani 1 1 d . A .
H13 H 0.9824 0.7212 0.7431 0.026 Uiso 1 1 calc R . .
C14 C 0.8109(3) 0.8542(3) 0.7117(2) 0.0221(5) Uani 1 1 d . . .
H14 H 0.8263 0.9266 0.7108 0.027 Uiso 1 1 calc R A .
C15 C 0.6950(3) 0.8708(3) 0.69455(18) 0.0193(5) Uani 1 1 d . A .
O2 O 0.6027(2) 0.9883(2) 0.67096(15) 0.0239(4) Uani 1 1 d . . .
C18 C 0.6153(4) 1.0987(3) 0.6801(2) 0.0326(7) Uani 1 1 d . A .
H18A H 0.6135 1.0966 0.7398 0.049 Uiso 1 1 calc R . .
H18B H 0.5418 1.1759 0.6635 0.049 Uiso 1 1 calc R . .
H18C H 0.6993 1.0991 0.6433 0.049 Uiso 1 1 calc R . .
C16 C 0.6674(3) 0.7652(3) 0.69982(17) 0.0165(5) Uani 1 1 d . . .
C21 C 0.5397(3) 0.7885(3) 0.68111(17) 0.0167(5) Uani 1 1 d . A .
C22 C 0.4159(3) 0.8507(3) 0.73040(18) 0.0195(5) Uani 1 1 d . . .
C27 C 0.3910(3) 0.9246(3) 0.80315(19) 0.0223(5) Uani 1 1 d . A .
H27 H 0.4798 0.9138 0.8057 0.027 Uiso 1 1 calc R . .
C28 C 0.3246(3) 0.8830(3) 0.8944(2) 0.0276(6) Uani 1 1 d . . .
H28A H 0.3418 0.9157 0.9360 0.041 Uiso 1 1 calc R A .
H28B H 0.3607 0.7895 0.9049 0.041 Uiso 1 1 calc R . .
H28C H 0.2289 0.9175 0.9003 0.041 Uiso 1 1 calc R . .
C29 C 0.3130(3) 1.0683(3) 0.7792(2) 0.0292(6) Uani 1 1 d . . .
H29A H 0.3525 1.0941 0.7203 0.044 Uiso 1 1 calc R A .
H29B H 0.3159 1.1168 0.8180 0.044 Uiso 1 1 calc R . .
H29C H 0.2208 1.0857 0.7842 0.044 Uiso 1 1 calc R . .
C23 C 0.2935(3) 0.8617(3) 0.70792(19) 0.0210(5) Uani 1 1 d . A .
H23 H 0.2472 0.9542 0.6875 0.025 Uiso 1 1 calc R . .
C24 C 0.3226(3) 0.7915(3) 0.63469(17) 0.0176(5) Uani 1 1 d . . .
C30 C 0.2066(3) 0.7895(3) 0.6144(2) 0.0260(6) Uani 1 1 d . A .
H30 H 0.1494 0.7697 0.6699 0.031 Uiso 1 1 calc R . .
C31 C 0.2458(4) 0.6874(4) 0.5588(2) 0.0331(7) Uani 1 1 d . . .
H31A H 0.2941 0.7087 0.5015 0.050 Uiso 1 1 calc R A .
H31B H 0.1661 0.6830 0.5548 0.050 Uiso 1 1 calc R . .
H31C H 0.3025 0.6044 0.5842 0.050 Uiso 1 1 calc R . .
C32 C 0.1231(4) 0.9210(4) 0.5744(3) 0.0481(11) Uani 1 1 d . . .
H32A H 0.0911 0.9841 0.6139 0.072 Uiso 1 1 calc R A .
H32B H 0.0475 0.9180 0.5628 0.072 Uiso 1 1 calc R . .
H32C H 0.1772 0.9454 0.5207 0.072 Uiso 1 1 calc R . .
C25 C 0.4453(3) 0.7465(3) 0.58266(19) 0.0219(5) Uani 1 1 d . A .
H25 H 0.4557 0.7212 0.5299 0.026 Uiso 1 1 calc R B 1
C26 C 0.5609(3) 0.7352(3) 0.60371(18) 0.0188(5) Uani 1 1 d . . .
C33 C 0.6793(3) 0.7304(3) 0.52796(18) 0.0206(5) Uani 1 1 d . A .
H33 H 0.7607 0.6898 0.5507 0.025 Uiso 1 1 calc R . .
C34 C 0.6997(3) 0.6506(3) 0.4604(2) 0.0282(6) Uani 1 1 d . . .
H34A H 0.6932 0.5701 0.4888 0.042 Uiso 1 1 calc R A .
H34B H 0.7874 0.6324 0.4216 0.042 Uiso 1 1 calc R . .
H34C H 0.6316 0.6985 0.4277 0.042 Uiso 1 1 calc R . .
C35 C 0.6638(3) 0.8650(3) 0.4863(2) 0.0291(6) Uani 1 1 d . . .
H35A H 0.5873 0.9053 0.4607 0.044 Uiso 1 1 calc R A .
H35B H 0.7438 0.8605 0.4418 0.044 Uiso 1 1 calc R . .
H35C H 0.6502 0.9157 0.5297 0.044 Uiso 1 1 calc R . .
C41 C 0.1919(3) 0.8315(3) 0.78426(18) 0.0201(5) Uani 1 1 d . . .
C42 C 0.2152(3) 0.7098(3) 0.82780(19) 0.0216(5) Uani 1 1 d . A .
H42 H 0.2975 0.6406 0.8103 0.026 Uiso 1 1 calc R . .
C43 C 0.1196(3) 0.6876(3) 0.89679(19) 0.0222(5) Uani 1 1 d . . .
H43 H 0.1385 0.6037 0.9261 0.027 Uiso 1 1 calc R A .
C44 C -0.0035(3) 0.7864(3) 0.92378(19) 0.0228(5) Uani 1 1 d . A .
C47 C -0.1081(4) 0.7623(4) 0.9982(2) 0.0320(7) Uani 1 1 d . . .
H47A H -0.1750 0.8448 1.0186 0.038 Uiso 1 1 calc R A .
H47B H -0.0663 0.7082 1.0457 0.038 Uiso 1 1 calc R . .
C48 C -0.1774(4) 0.6962(3) 0.9744(2) 0.0311(7) Uani 1 1 d . A .
H48A H -0.2040 0.7414 0.9202 0.037 Uiso 1 1 calc R . .
H48B H -0.1139 0.6074 0.9645 0.037 Uiso 1 1 calc R . .
C49 C -0.2997(4) 0.6934(3) 1.0431(2) 0.0319(7) Uani 1 1 d . . .
H49A H -0.3244 0.6301 1.0319 0.038 Uiso 1 1 calc R A .
H49B H -0.2772 0.6646 1.0996 0.038 Uiso 1 1 calc R . .
C50 C -0.4181(4) 0.8220(4) 1.0468(3) 0.0401(9) Uani 1 1 d . A .
H50A H -0.3934 0.8862 1.0553 0.060 Uiso 1 1 calc R . .
H50B H -0.4909 0.8153 1.0944 0.060 Uiso 1 1 calc R . .
H50C H -0.4463 0.8476 0.9930 0.060 Uiso 1 1 calc R . .
C45 C -0.0270(3) 0.9071(3) 0.8785(2) 0.0274(6) Uani 1 1 d . . .
H45 H -0.1101 0.9761 0.8948 0.033 Uiso 1 1 calc R A .
C46 C 0.0685(3) 0.9289(3) 0.8099(2) 0.0260(6) Uani 1 1 d . A .
H46 H 0.0490 1.0124 0.7798 0.031 Uiso 1 1 calc R . .

loop_
_atom_site_aniso_label
_atom_site_aniso_U_11
_atom_site_aniso_U_22
_atom_site_aniso_U_33
_atom_site_aniso_U_23
_atom_site_aniso_U_13
_atom_site_aniso_U_12
Cl1 0.0210(3) 0.0154(3) 0.0344(4) -0.0009(2) -0.0088(3) -0.0097(2)
Pd1 0.01218(10) 0.01195(10) 0.0160(2) -0.00260(8) -0.00409(9) -0.00548(7)
Pd1A 0.0174(9) 0.0161(8) 0.0173(18) 0.0012(7) -0.0085(8) -0.0100(6)
P1 0.0132(3) 0.0145(3) 0.0221(3) -0.0058(2) -0.0022(2) -0.0070(2)
C1 0.0144(11) 0.0124(10) 0.0195(12) -0.0024(9) -0.0033(9) -0.0029(9)
C2 0.0238(14) 0.0247(14) 0.0262(14) -0.0013(11) -0.0012(12) -0.0066(11)
C3 0.0223(14) 0.0246(14) 0.0379(17) -0.0143(12) -0.0049(12) -0.0079(11)
C4 0.0259(15) 0.0173(13) 0.0377(17) -0.0025(12) -0.0134(13) -0.0030(11)
C5 0.0273(14) 0.0260(14) 0.0221(13) -0.0029(11) -0.0040(11) -0.0160(12)
C6 0.0282(15) 0.0295(15) 0.0210(13) -0.0021(11) -0.0039(12) -0.0115(12)
C7 0.0371(17) 0.0248(14) 0.0322(16) 0.0106(12) -0.0170(14) -0.0208(13)
C8 0.0317(16) 0.0299(15) 0.0266(15) -0.0007(12) -0.0134(13) -0.0123(13)
C11 0.0158(11) 0.0182(11) 0.0171(11) -0.0043(9) -0.0027(9) -0.0099(9)
O1 0.0162(9) 0.0181(9) 0.0517(14) -0.0029(9) -0.0153(9) -0.0061(8)
C17 0.0194(14) 0.0269(15) 0.0459(19) -0.0057(13) -0.0155(13) -0.0076(11)
C12 0.0155(12) 0.0185(12) 0.0252(13) -0.0040(10) -0.0045(10) -0.0083(10)
C13 0.0187(12) 0.0221(13) 0.0297(14) -0.0021(11) -0.0079(11) -0.0128(10)
C14 0.0235(13) 0.0209(13) 0.0284(14) -0.0014(11) -0.0072(11) -0.0146(11)
C15 0.0198(12) 0.0198(12) 0.0208(12) -0.0003(10) -0.0055(10) -0.0110(10)
O2 0.0249(10) 0.0170(9) 0.0304(11) 0.0009(8) -0.0088(9) -0.0096(8)
C18 0.0391(18) 0.0176(13) 0.0426(19) 0.0000(13) -0.0136(15) -0.0122(13)
C16 0.0171(12) 0.0203(12) 0.0161(11) 0.0003(9) -0.0051(9) -0.0115(10)
C21 0.0190(12) 0.0191(11) 0.0156(11) 0.0020(9) -0.0073(9) -0.0109(10)
C22 0.0205(13) 0.0192(12) 0.0207(12) -0.0018(10) -0.0066(10) -0.0089(10)
C27 0.0226(13) 0.0224(13) 0.0229(13) -0.0025(10) -0.0060(11) -0.0098(11)
C28 0.0283(15) 0.0287(15) 0.0250(14) -0.0087(12) -0.0037(12) -0.0101(12)
C29 0.0330(16) 0.0199(13) 0.0326(16) -0.0070(12) -0.0089(13) -0.0066(12)
C23 0.0185(12) 0.0228(13) 0.0220(13) -0.0019(10) -0.0050(10) -0.0089(10)
C24 0.0184(12) 0.0190(12) 0.0181(12) 0.0003(9) -0.0072(10) -0.0095(10)
C30 0.0217(14) 0.0418(17) 0.0232(14) -0.0049(12) -0.0087(11) -0.0178(13)
C31 0.0391(19) 0.0428(19) 0.0326(17) -0.0047(14) -0.0157(14) -0.0247(16)
C32 0.0323(19) 0.047(2) 0.071(3) -0.012(2) -0.034(2) -0.0047(17)
C25 0.0202(13) 0.0247(13) 0.0220(13) -0.0054(10) -0.0084(11) -0.0068(11)
C26 0.0138(11) 0.0214(12) 0.0221(12) -0.0094(10) -0.0047(10) -0.0043(9)
C33 0.0149(12) 0.0239(13) 0.0214(12) -0.0093(10) -0.0039(10) -0.0037(10)
C34 0.0213(14) 0.0352(16) 0.0265(15) -0.0164(13) -0.0037(11) -0.0053(12)
C35 0.0312(16) 0.0215(14) 0.0246(14) -0.0024(11) -0.0056(12) -0.0034(12)
C41 0.0147(12) 0.0266(13) 0.0189(12) -0.0034(10) -0.0032(10) -0.0087(10)
C42 0.0187(12) 0.0219(13) 0.0217(13) -0.0069(10) -0.0066(10) -0.0029(10)
C43 0.0291(15) 0.0181(12) 0.0208(13) -0.0022(10) -0.0092(11) -0.0087(11)
C44 0.0226(13) 0.0278(14) 0.0216(13) -0.0080(11) 0.0013(11) -0.0151(11)
C47 0.0314(17) 0.048(2) 0.0245(15) -0.0108(14) 0.0048(12) -0.0275(16)
C48 0.0330(17) 0.0342(17) 0.0319(16) -0.0097(13) 0.0028(13) -0.0227(14)
C49 0.0313(17) 0.0322(16) 0.0348(17) -0.0040(13) -0.0010(14) -0.0197(14)
C50 0.0302(18) 0.0375(19) 0.058(2) -0.0099(17) -0.0056(17) -0.0196(15)
C45 0.0166(13) 0.0212(13) 0.0381(17) -0.0095(12) -0.0001(12) -0.0039(10)
C46 0.0225(14) 0.0197(13) 0.0328(16) -0.0010(11) -0.0045(12) -0.0086(11)

loop_
_atom_type_symbol
_atom_type_description
_atom_type_scat_dispersion_real
_atom_type_scat_dispersion_imag
_atom_type_scat_source
C C 0.0033 0.0016 'International Tables Vol C Tables 4.2.6.8 and 6.1.1.4'
H H 0.0000 0.0000 'International Tables Vol C Tables 4.2.6.8 and 6.1.1.4'
O O 0.0106 0.0060 'International Tables Vol C Tables 4.2.6.8 and 6.1.1.4'
P P 0.1023 0.0942 'International Tables Vol C Tables 4.2.6.8 and 6.1.1.4'
Cl Cl 0.1484 0.1585 'International Tables Vol C Tables 4.2.6.8 and 6.1.1.4'
Pd Pd -0.9988 1.0072 'International Tables Vol C Tables 4.2.6.8 and 6.1.1.4'

loop_
_geom_angle_atom_site_label_1
_geom_angle_atom_site_label_2
_geom_angle_atom_site_label_3
_geom_angle
Pd1 Cl1 Pd1A 16.87(8)
C26 Pd1 C25 38.07(10)
C26 Pd1 P1 93.39(8)
C25 Pd1 P1 131.46(8)
C26 Pd1 Cl1 155.03(8)
C25 Pd1 Cl1 116.97(8)
P1 Pd1 Cl1 111.57(3)
C26 Pd1 C21 33.79(9)
C25 Pd1 C21 60.08(9)
P1 Pd1 C21 78.38(6)
Cl1 Pd1 C21 148.81(6)
P1 Pd1A C26 91.22(10)
P1 Pd1A Cl1 118.39(8)
C26 Pd1A Cl1 129.86(17)
P1 Pd1A C21 85.28(9)
C26 Pd1A C21 34.67(9)
Cl1 Pd1A C21 155.12(12)
C11 P1 C5 102.63(12)
C11 P1 C1 113.13(12)
C5 P1 C1 111.44(13)
C11 P1 Pd1A 107.47(10)
C5 P1 Pd1A 94.51(14)
C1 P1 Pd1A 124.24(13)
C11 P1 Pd1 108.84(9)
C5 P1 Pd1 110.75(10)
C1 P1 Pd1 109.86(9)
Pd1A P1 Pd1 17.60(10)
C3 C1 C2 109.4(3)
C3 C1 C4 106.7(2)
C2 C1 C4 109.0(2)
C3 C1 P1 106.05(19)
C2 C1 P1 108.25(18)
C4 C1 P1 117.2(2)
C1 C2 H2A 109.5
C1 C2 H2B 109.5
H2A C2 H2B 109.5
C1 C2 H2C 109.5
H2A C2 H2C 109.5
H2B C2 H2C 109.5
C1 C3 H3A 109.5
C1 C3 H3B 109.5
H3A C3 H3B 109.5
C1 C3 H3C 109.5
H3A C3 H3C 109.5
H3B C3 H3C 109.5
C1 C4 H4A 109.5
C1 C4 H4B 109.5
H4A C4 H4B 109.5
C1 C4 H4C 109.5
H4A C4 H4C 109.5
H4B C4 H4C 109.5
C8 C5 C7 110.1(3)
C8 C5 C6 107.6(3)
C7 C5 C6 107.3(3)
C8 C5 P1 116.1(2)
C7 C5 P1 110.8(2)
C6 C5 P1 104.5(2)
C5 C6 H6A 109.5
C5 C6 H6B 109.5
H6A C6 H6B 109.5
C5 C6 H6C 109.5
H6A C6 H6C 109.5
H6B C6 H6C 109.5
C5 C7 H7A 109.5
C5 C7 H7B 109.5
H7A C7 H7B 109.5
C5 C7 H7C 109.5
H7A C7 H7C 109.5
H7B C7 H7C 109.5
C5 C8 H8A 109.5
C5 C8 H8B 109.5
H8A C8 H8B 109.5
C5 C8 H8C 109.5
H8A C8 H8C 109.5
H8B C8 H8C 109.5
C12 C11 C16 118.1(2)
C12 C11 P1 122.7(2)
C16 C11 P1 119.03(19)
C12 O1 C17 118.2(2)
O1 C17 H17A 109.5
O1 C17 H17B 109.5
H17A C17 H17B 109.5
O1 C17 H17C 109.5
H17A C17 H17C 109.5
H17B C17 H17C 109.5
O1 C12 C13 122.5(2)
O1 C12 C11 116.2(2)
C13 C12 C11 121.3(3)
C12 C13 C14 120.0(3)
C12 C13 H13 120.0
C14 C13 H13 120.0
C13 C14 C15 120.2(3)
C13 C14 H14 119.9
C15 C14 H14 119.9
O2 C15 C14 122.9(2)
O2 C15 C16 116.4(2)
C14 C15 C16 120.7(3)
C15 O2 C18 117.6(2)
O2 C18 H18A 109.5
O2 C18 H18B 109.5
H18A C18 H18B 109.5
O2 C18 H18C 109.5
H18A C18 H18C 109.5
H18B C18 H18C 109.5
C15 C16 C11 119.4(2)
C15 C16 C21 118.6(2)
C11 C16 C21 121.9(2)
C22 C21 C26 122.5(2)
C22 C21 C16 124.7(2)
C26 C21 C16 112.8(2)
C22 C21 Pd1A 94.86(18)
C26 C21 Pd1A 67.94(18)
C16 C21 Pd1A 105.16(17)
C22 C21 Pd1 103.07(18)
C26 C21 Pd1 52.34(14)
C16 C21 Pd1 109.76(17)
Pd1A C21 Pd1 15.60(8)
C21 C22 C23 120.0(2)
C21 C22 C27 122.8(2)
C23 C22 C27 116.8(2)
C29 C27 C22 109.6(2)
C29 C27 C28 109.3(3)
C22 C27 C28 118.2(2)
C29 C27 H27 106.3
C22 C27 H27 106.3
C28 C27 H27 106.3
C27 C28 H28A 109.5
C27 C28 H28B 109.5
H28A C28 H28B 109.5
C27 C28 H28C 109.5
H28A C28 H28C 109.5
H28B C28 H28C 109.5
C27 C29 H29A 109.5
C27 C29 H29B 109.5
H29A C29 H29B 109.5
C27 C29 H29C 109.5
H29A C29 H29C 109.5
H29B C29 H29C 109.5
C24 C23 C22 114.9(2)
C24 C23 C41 110.5(2)
C22 C23 C41 114.7(2)
C24 C23 H23 105.2
C22 C23 H23 105.2
C41 C23 H23 105.2
C25 C24 C23 120.9(2)
C25 C24 C30 121.2(3)
C23 C24 C30 117.4(2)
C24 C30 C31 113.6(3)
C24 C30 C32 110.8(3)
C31 C30 C32 110.8(3)
C24 C30 H30 107.1
C31 C30 H30 107.1
C32 C30 H30 107.1
C30 C31 H31A 109.5
C30 C31 H31B 109.5
H31A C31 H31B 109.5
C30 C31 H31C 109.5
H31A C31 H31C 109.5
H31B C31 H31C 109.5
C30 C32 H32A 109.5
C30 C32 H32B 109.5
H32A C32 H32B 109.5
C30 C32 H32C 109.5
H32A C32 H32C 109.5
H32B C32 H32C 109.5
C24 C25 C26 123.0(3)
C24 C25 Pd1 97.7(2)
C26 C25 Pd1 63.58(16)
C24 C25 H25 118.5
C26 C25 H25 118.5
Pd1 C25 H25 109.0
C25 C26 C21 117.2(2)
C25 C26 C33 116.0(2)
C21 C26 C33 120.3(2)
C25 C26 Pd1 78.35(17)
C21 C26 Pd1 93.88(18)
C33 C26 Pd1 121.73(19)
C25 C26 Pd1A 86.27(19)
C21 C26 Pd1A 77.39(18)
C33 C26 Pd1A 131.0(2)
Pd1 C26 Pd1A 16.48(8)
C35 C33 C34 109.8(3)
C35 C33 C26 110.6(2)
C34 C33 C26 112.8(2)
C35 C33 H33 107.9
C34 C33 H33 107.9
C26 C33 H33 107.9
C33 C34 H34A 109.5
C33 C34 H34B 109.5
H34A C34 H34B 109.5
C33 C34 H34C 109.5
H34A C34 H34C 109.5
H34B C34 H34C 109.5
C33 C35 H35A 109.5
C33 C35 H35B 109.5
H35A C35 H35B 109.5
C33 C35 H35C 109.5
H35A C35 H35C 109.5
H35B C35 H35C 109.5
C46 C41 C42 117.6(3)
C46 C41 C23 119.1(3)
C42 C41 C23 123.2(3)
C41 C42 C43 120.9(3)
C41 C42 H42 119.5
C43 C42 H42 119.5
C42 C43 C44 121.3(3)
C42 C43 H43 119.3
C44 C43 H43 119.3
C45 C44 C43 117.3(3)
C45 C44 C47 121.3(3)
C43 C44 C47 121.4(3)
C44 C47 C48 112.7(3)
C44 C47 H47A 109.1
C48 C47 H47A 109.1
C44 C47 H47B 109.1
C48 C47 H47B 109.1
H47A C47 H47B 107.8
C49 C48 C47 113.3(3)
C49 C48 H48A 108.9
C47 C48 H48A 108.9
C49 C48 H48B 108.9
C47 C48 H48B 108.9
H48A C48 H48B 107.7
C50 C49 C48 113.5(3)
C50 C49 H49A 108.9
C48 C49 H49A 108.9
C50 C49 H49B 108.9
C48 C49 H49B 108.9
H49A C49 H49B 107.7
C49 C50 H50A 109.5
C49 C50 H50B 109.5
H50A C50 H50B 109.5
C49 C50 H50C 109.5
H50A C50 H50C 109.5
H50B C50 H50C 109.5
C46 C45 C44 121.3(3)
C46 C45 H45 119.4
C44 C45 H45 119.4
C45 C46 C41 121.5(3)
C45 C46 H46 119.2
C41 C46 H46 119.2

loop_
_geom_bond_atom_site_label_1
_geom_bond_atom_site_label_2
_geom_bond_distance
Cl1 Pd1 2.3943(7)
Cl1 Pd1A 2.4415(19)
Pd1 C26 2.096(3)
Pd1 C25 2.292(3)
Pd1 P1 2.3177(8)
Pd1 C21 2.642(3)
Pd1A P1 2.0905(19)
Pd1A C26 2.399(4)
Pd1A C21 2.526(3)
P1 C11 1.857(3)
P1 C5 1.870(3)
P1 C1 1.895(3)
C1 C3 1.527(4)
C1 C2 1.534(4)
C1 C4 1.542(4)
C2 H2A 0.9800
C2 H2B 0.9800
C2 H2C 0.9800
C3 H3A 0.9800
C3 H3B 0.9800
C3 H3C 0.9800
C4 H4A 0.9800
C4 H4B 0.9800
C4 H4C 0.9800
C5 C8 1.522(4)
C5 C7 1.533(4)
C5 C6 1.540(4)
C6 H6A 0.9800
C6 H6B 0.9800
C6 H6C 0.9800
C7 H7A 0.9800
C7 H7B 0.9800
C7 H7C 0.9800
C8 H8A 0.9800
C8 H8B 0.9800
C8 H8C 0.9800
C11 C12 1.414(4)
C11 C16 1.423(4)
O1 C12 1.360(3)
O1 C17 1.432(4)
C17 H17A 0.9800
C17 H17B 0.9800
C17 H17C 0.9800
C12 C13 1.384(4)
C13 C14 1.388(4)
C13 H13 0.9500
C14 C15 1.390(4)
C14 H14 0.9500
C15 O2 1.372(3)
C15 C16 1.405(4)
O2 C18 1.430(4)
C18 H18A 0.9800
C18 H18B 0.9800
C18 H18C 0.9800
C16 C21 1.510(4)
C21 C22 1.371(4)
C21 C26 1.473(4)
C22 C23 1.533(4)
C22 C27 1.542(4)
C27 C29 1.538(4)
C27 C28 1.542(4)
C27 H27 1.0000
C28 H28A 0.9800
C28 H28B 0.9800
C28 H28C 0.9800
C29 H29A 0.9800
C29 H29B 0.9800
C29 H29C 0.9800
C23 C24 1.506(4)
C23 C41 1.535(4)
C23 H23 1.0000
C24 C25 1.354(4)
C24 C30 1.509(4)
C30 C31 1.518(5)
C30 C32 1.527(5)
C30 H30 1.0000
C31 H31A 0.9800
C31 H31B 0.9800
C31 H31C 0.9800
C32 H32A 0.9800
C32 H32B 0.9800
C32 H32C 0.9800
C25 C26 1.443(4)
C25 H25 0.9500
C26 C33 1.537(4)
C33 C35 1.525(4)
C33 C34 1.535(4)
C33 H33 1.0000
C34 H34A 0.9800
C34 H34B 0.9800
C34 H34C 0.9800
C35 H35A 0.9800
C35 H35B 0.9800
C35 H35C 0.9800
C41 C46 1.388(4)
C41 C42 1.389(4)
C42 C43 1.392(4)
C42 H42 0.9500
C43 C44 1.398(4)
C43 H43 0.9500
C44 C45 1.388(4)
C44 C47 1.513(4)
C47 C48 1.537(5)
C47 H47A 0.9900
C47 H47B 0.9900
C48 C49 1.529(5)
C48 H48A 0.9900
C48 H48B 0.9900
C49 C50 1.519(5)
C49 H49A 0.9900
C49 H49B 0.9900
C50 H50A 0.9800
C50 H50B 0.9800
C50 H50C 0.9800
C45 C46 1.387(4)
C45 H45 0.9500
C46 H46 0.9500
